data_1562556
loop_
_publ_author_name
'Wang, Xiaohe'
'Yan, Nana'
'Xie, Miao'
'Liu, Puxu'
'Bai, Pu'
'Su, Haopeng'
'Wang, Binyu'
'Wang, Yunzheng'
'Li, Libo'
'Cheng, Tao'
'Guo, Peng'
'Yan, Wenfu'
'Yu, Jihong'

_publ_section_title
;
 The inorganic cation-tailored &#x201C;trapdoor&#x201D; effect of
 silicoaluminophosphate zeolite for highly selective CO2 separation
;
_journal_issue 25
_journal_name_full 'Chemical Science'
_journal_page_first 8803
_journal_page_last 8810
_journal_paper_doi 10.1039/D1SC00619C
_journal_volume 12
_journal_year 2021
_chemical_formula_sum 'Al24 Na7.9 O96 P16.36 Si7.64'
_chemical_formula_weight 3086.32
_space_group_IT_number 197
_space_group_name_Hall 'I 2 2 3'
_space_group_name_H-M_alt 'I 2 3'
_symmetry_cell_setting cubic
_symmetry_Int_Tables_number 197
_symmetry_space_group_name_Hall 'I 2 2 3'
_symmetry_space_group_name_H-M 'I 2 3'
_audit_update_record
;
2021-01-16 deposited with the CCDC.	2021-05-13 downloaded from the CCDC.
;
_cell_angle_alpha 90
_cell_angle_beta 90
_cell_angle_gamma 90
_cell_formula_units_Z 1
_cell_length_a 14.4720(2)
_cell_length_b 14.4720(2)
_cell_length_c 14.4720(2)
_cell_measurement_temperature 25
_cell_measurement_theta_max 60
_cell_measurement_theta_min 2.5
_cell_volume 3031.00(7)
_computing_structure_refinement TOPAS
_diffrn_ambient_temperature 25
_diffrn_measurement_device_type STOE
_diffrn_radiation_probe x-ray
_diffrn_radiation_source 'X-ray tube'
_diffrn_radiation_type 'Cu Ka1'
_diffrn_radiation_wavelength 1.5406
_exptl_absorpt_coefficient_mu 5.860
_exptl_crystal_colour White
_exptl_crystal_density_diffrn 1.691
_pd_proc_ls_prof_R_factor 0.01473
_pd_proc_ls_prof_wR_expected 0.01397
_pd_proc_ls_prof_wR_factor 0.02133
_refine_ls_goodness_of_fit_all 1.5266
_refine_ls_R_I_factor 0.00658
_refine_ls_shift/su_max 0.00031
_cod_data_source_file d1sc00619c2.cif
_cod_data_source_block I_CCDC1
_cod_depositor_comments
;
The following automatic conversions were performed:

data item '_diffrn_radiation_probe' value 'X-ray' was changed to
'x-ray' in accordance with the
/home/data/users/saulius/crontab/automatic-downloads/rss-feeds/RSC/lib/dictionaries/cif_core.dic
dictionary named 'cif_core.dic' version 2.4.2 last updated on
2011-04-26.

Automatic conversion script
Id: cif_fix_values 7556 2019-12-06 15:28:31Z antanas 

 Adding full bibliography for 1562555--1562558.cif.
;
_cod_original_formula_sum 'Al24 Na7.90 O96 P16.36 Si7.64'
_cod_database_code 1562556

loop_
_space_group_symop_id
_space_group_symop_operation_xyz
1 x,y,z
2 -x,-y,z
3 -x,y,-z
4 x,-y,-z
5 z,x,y
6 z,-x,-y
7 -z,-x,y
8 -z,x,-y
9 y,z,x
10 -y,z,-x
11 y,-z,-x
12 -y,-z,x
13 x+1/2,y+1/2,z+1/2
14 -x+1/2,-y+1/2,z+1/2
15 -x+1/2,y+1/2,-z+1/2
16 x+1/2,-y+1/2,-z+1/2
17 z+1/2,x+1/2,y+1/2
18 z+1/2,-x+1/2,-y+1/2
19 -z+1/2,-x+1/2,y+1/2
20 -z+1/2,x+1/2,-y+1/2
21 y+1/2,z+1/2,x+1/2
22 -y+1/2,z+1/2,-x+1/2
23 y+1/2,-z+1/2,-x+1/2
24 -y+1/2,-z+1/2,x+1/2

loop_
_atom_site_label
_atom_site_type_symbol
_atom_site_fract_x
_atom_site_fract_y
_atom_site_fract_z
_atom_site_adp_type
_atom_site_U_iso_or_equiv
_atom_site_site_symmetry_multiplicity
_atom_site_occupancy
_atom_site_calc_flag
_atom_site_refinement_flags
_atom_site_disorder_assembly
_atom_site_disorder_group
Al1 Al 0.2727(5) 0.1232(4) 0.4223(4) Uiso 0.0054(3) 24 1 d . . .
P1 P 0.1238(4) 0.2756(4) 0.4266(3) Uiso 0.0066(4) 24 0.6816 d . . .
Si2 Si 0.1238(4) 0.2756(4) 0.4266(3) Uiso 0.0066(4) 24 0.3184 d . . .
O1 O 0.0409(6) 0.2154(7) 0.3967(5) Uiso 0.0109(6) 24 1 d . . .
O2 O 0.2069(6) 0.0330(5) 0.3754(5) Uiso 0.0109(6) 24 1 d . . .
O3 O 0.2146(7) 0.2245(5) 0.4001(3) Uiso 0.0109(6) 24 1 d . . .
O4 O 0.1253(5) 0.1174(5) 0.6224(3) Uiso 0.0109(6) 24 1 d . . .
Na1 Na 0.470(2) 0.471(2) 0.8945(7) Uiso 0.0163(9) 24 0.2490(7) d . . .
Na2 Na 0.3162(7) 0.6838(7) 0.6838(7) Uiso 0.0163(9) 8 0.240(2) d . . .

loop_
_atom_site_aniso_label
_atom_site_aniso_type_symbol
_atom_site_aniso_U_11
_atom_site_aniso_U_22
_atom_site_aniso_U_33
_atom_site_aniso_U_12
_atom_site_aniso_U_13
_atom_site_aniso_U_23
? ? ? ? ? ? ? ?

loop_
_atom_type_symbol
_atom_type_scat_dispersion_real
_atom_type_scat_dispersion_imag
_atom_type_scat_source
Al 0.0645 0.0514 'International Tables Vol C tables 4.2.6.8 and 6.1.1.1'
Na 0.0362 0.0249 'International Tables Vol C tables 4.2.6.8 and 6.1.1.1'
O 0.0106 0.0060 'International Tables Vol C tables 4.2.6.8 and 6.1.1.1'
P 0.1023 0.0942 'International Tables Vol C tables 4.2.6.8 and 6.1.1.1'
Si 0.0817 0.0704 'International Tables Vol C tables 4.2.6.8 and 6.1.1.1'

loop_
_exptl_crystal_face_index_h
_exptl_crystal_face_index_k
_exptl_crystal_face_index_l
_exptl_crystal_face_perp_dist
? ? ? ?

loop_
_geom_angle_atom_site_label_1
_geom_angle_atom_site_label_2
_geom_angle_atom_site_label_3
_geom_angle_site_symmetry_1
_geom_angle_site_symmetry_2
_geom_angle_site_symmetry_3
_geom_angle
_geom_angle_publ_flag
Na1 Al1 Na2 11_566 . 4_566 97.0(4) ?
Si2 P1 O1 . . . 0 ?
Si2 P1 O2 . . 19_555 0 ?
Si2 P1 O3 . . . 0 ?
Si2 P1 O4 . . 18_455 0 ?
O1 P1 O2 . . 19_555 111.9(5) ?
O1 P1 O3 . . . 108.6(6) ?
O1 P1 O4 . . 18_455 113.1(5) ?
O2 P1 O3 19_555 . . 108.3(5) ?
O2 P1 O4 19_555 . 18_455 104.6(5) ?
O3 P1 O4 . . 18_455 110.2(5) ?
P1 Si2 O1 . . . 0 ?
P1 Si2 O2 . . 19_555 0 ?
P1 Si2 O3 . . . 0 ?
P1 Si2 O4 . . 18_455 0 ?
P1 Si2 Na1 . . 8_656 0 ?
O1 Si2 O2 . . 19_555 111.9(5) ?
O1 Si2 O3 . . . 108.6(6) ?
O1 Si2 O4 . . 18_455 113.1(5) ?
O1 Si2 Na1 . . 8_656 124.3(5) ?
O2 Si2 O3 19_555 . . 108.3(5) ?
O2 Si2 O4 19_555 . 18_455 104.6(5) ?
O2 Si2 Na1 19_555 . 8_656 53.1(6) ?
O3 Si2 O4 . . 18_455 110.2(5) ?
O3 Si2 Na1 . . 8_656 127.1(4) ?
O4 Si2 Na1 18_455 . 8_656 51.8(6) ?
P1 O1 Si2 . . . 0 ?
P1 O2 Si2 22_545 . 22_545 0 ?
P1 O3 Si2 . . . 0 ?
P1 O3 Na2 . . 4_566 113.1(5) ?
Si2 O3 Na2 . . 4_566 113.1(5) ?
P1 O4 Si2 24_555 . 24_555 0 ?
Al1 Na1 Si2 8_656 . 11_566 145.1(10) ?
Al1 Na1 Na1 8_656 . 2_665 105(2) ?
Al1 Na1 Na1 8_656 . 3_657 86.9(8) ?
Al1 Na1 Na1 8_656 . 4_567 107.9(8) ?
Si2 Na1 Na1 11_566 . 2_665 108(2) ?
Si2 Na1 Na1 11_566 . 3_657 108.7(8) ?
Si2 Na1 Na1 11_566 . 4_567 87.5(8) ?
Na1 Na1 Na1 2_665 . 3_657 78.7(10) ?
Na1 Na1 Na1 2_665 . 4_567 79.4(10) ?
Na1 Na1 Na1 3_657 . 4_567 22.0(7) ?
Al1 Na2 Al1 4_566 . 6_566 109.3(3) ?
Al1 Na2 Al1 4_566 . 11_566 109.3(3) ?
Al1 Na2 O3 4_566 . 4_566 30.6(3) ?
Al1 Na2 O3 4_566 . 6_566 80.0(4) ?
Al1 Na2 O3 4_566 . 11_566 129.6(4) ?
Al1 Na2 Al1 6_566 . 11_566 109.3(3) ?
Al1 Na2 O3 6_566 . 4_566 129.6(4) ?
Al1 Na2 O3 6_566 . 6_566 30.6(3) ?
Al1 Na2 O3 6_566 . 11_566 80.0(4) ?
Al1 Na2 O3 11_566 . 4_566 80.0(4) ?
Al1 Na2 O3 11_566 . 6_566 129.6(4) ?
Al1 Na2 O3 11_566 . 11_566 30.6(3) ?
O3 Na2 O3 4_566 . 6_566 105.5(5) ?
O3 Na2 O3 4_566 . 11_566 105.5(5) ?
O3 Na2 O3 6_566 . 11_566 105.5(5) ?

loop_
_geom_bond_atom_site_label_1
_geom_bond_atom_site_label_2
_geom_bond_site_symmetry_1
_geom_bond_site_symmetry_2
_geom_bond_distance
_geom_bond_publ_flag
Al1 Na1 . 11_566 3.28(3) ?
Al1 Na2 . 4_566 3.249(12) ?
P1 Si2 . . 0 ?
P1 O1 . . 1.545(11) ?
P1 O2 . 19_555 1.561(8) ?
P1 O3 . . 1.556(11) ?
P1 O4 . 18_455 1.569(9) ?
Si2 O1 . . 1.545(11) ?
Si2 O2 . 19_555 1.561(8) ?
Si2 O3 . . 1.556(11) ?
Si2 O4 . 18_455 1.569(9) ?
Si2 Na1 . 8_656 3.19(3) ?
O3 Na2 . 4_566 2.323(13) ?
Na1 Na1 . 2_665 1.21(4) ?
Na1 Na1 . 3_657 3.175(18) ?
Na1 Na1 . 4_567 3.167(18) ?

loop_
_geom_hbond_atom_site_label_D
_geom_hbond_atom_site_label_H
_geom_hbond_atom_site_label_A
_geom_hbond_site_symmetry_D
_geom_hbond_site_symmetry_H
_geom_hbond_site_symmetry_A
_geom_hbond_distance_DH
_geom_hbond_distance_HA
_geom_hbond_distance_DA
_geom_hbond_angle_DHA
_geom_hbond_publ_flag
? ? ? ? ? ? ? ? ? ? ?

loop_
_geom_torsion_atom_site_label_1
_geom_torsion_atom_site_label_2
_geom_torsion_atom_site_label_3
_geom_torsion_atom_site_label_4
_geom_torsion_site_symmetry_1
_geom_torsion_site_symmetry_2
_geom_torsion_site_symmetry_3
_geom_torsion_site_symmetry_4
_geom_torsion
_geom_torsion_publ_flag
? ? ? ? ? ? ? ? ? ?

loop_
_restr_angle_atom_site_label_1
_restr_angle_site_symmetry_1
_restr_angle_atom_site_label_2
_restr_angle_site_symmetry_2
_restr_angle_atom_site_label_3
_restr_angle_site_symmetry_3
_restr_angle_target
_restr_angle_target_weight_param
? ? ? ? ? ? ? ?

loop_
_restr_distance_atom_site_label_1
_restr_distance_site_symmetry_1
_restr_distance_atom_site_label_2
_restr_distance_site_symmetry_2
_restr_distance_target
_restr_distance_target_weight_param
? ? ? ? ? ?

loop_
_restr_equal_angle_atom_site_label_1
_restr_equal_angle_site_symmetry_1
_restr_equal_angle_atom_site_label_2
_restr_equal_angle_site_symmetry_2
_restr_equal_angle_atom_site_label_3
_restr_equal_angle_site_symmetry_3
_restr_equal_angle_class_class_id
_restr_equal_angle_class_target_weight_param
? ? ? ? ? ? ? ?

loop_
_restr_equal_distance_atom_site_label_1
_restr_equal_distance_site_symmetry_1
_restr_equal_distance_atom_site_label_2
_restr_equal_distance_site_symmetry_2
_restr_equal_distance_class_class_id
_restr_equal_distance_class_target_weight_param
? ? ? ? ? ?

loop_
_restr_equal_torsion_atom_site_label_1
_restr_equal_torsion_site_symmetry_1
_restr_equal_torsion_atom_site_label_2
_restr_equal_torsion_site_symmetry_2
_restr_equal_torsion_atom_site_label_3
_restr_equal_torsion_site_symmetry_3
_restr_equal_torsion_atom_site_label_4
_restr_equal_torsion_site_symmetry_4
_restr_equal_torsion_class_class_id
_restr_equal_torsion_class_target_weight_param
? ? ? ? ? ? ? ? ? ?

loop_
_restr_torsion_atom_site_label_1
_restr_torsion_site_symmetry_1
_restr_torsion_atom_site_label_2
_restr_torsion_site_symmetry_2
_restr_torsion_atom_site_label_3
_restr_torsion_site_symmetry_3
_restr_torsion_atom_site_label_4
_restr_torsion_site_symmetry_4
_restr_torsion_angle_target
_restr_torsion_weight_param
? ? ? ? ? ? ? ? ? ?

loop_
_twin_individual_id
_twin_individual_mass_fraction_refined
_twin_individual_twin_matrix_11
_twin_individual_twin_matrix_12
_twin_individual_twin_matrix_13
_twin_individual_twin_matrix_21
_twin_individual_twin_matrix_22
_twin_individual_twin_matrix_23
_twin_individual_twin_matrix_31
_twin_individual_twin_matrix_32
_twin_individual_twin_matrix_33
? ? ? ? ? ? ? ? ? ? ?

loop_
_jana_atom_site_adp_c_label
_jana_atom_site_adp_c_type_symbol
_jana_atom_site_adp_c_111
_jana_atom_site_adp_c_112
_jana_atom_site_adp_c_113
_jana_atom_site_adp_c_122
_jana_atom_site_adp_c_123
_jana_atom_site_adp_c_133
_jana_atom_site_adp_c_222
_jana_atom_site_adp_c_223
_jana_atom_site_adp_c_233
_jana_atom_site_adp_c_333
? ? ? ? ? ? ? ? ? ? ? ?

loop_
_jana_atom_site_adp_d_label
_jana_atom_site_adp_d_type_symbol
_jana_atom_site_adp_d_1111
_jana_atom_site_adp_d_1112
_jana_atom_site_adp_d_1113
_jana_atom_site_adp_d_1122
_jana_atom_site_adp_d_1123
_jana_atom_site_adp_d_1133
_jana_atom_site_adp_d_1222
_jana_atom_site_adp_d_1223
_jana_atom_site_adp_d_1233
_jana_atom_site_adp_d_1333
_jana_atom_site_adp_d_2222
_jana_atom_site_adp_d_2223
_jana_atom_site_adp_d_2233
_jana_atom_site_adp_d_2333
_jana_atom_site_adp_d_3333
? ? ? ? ? ? ? ? ? ? ? ? ? ? ? ? ?

loop_
_jana_atom_site_adp_e_label
_jana_atom_site_adp_e_type_symbol
_jana_atom_site_adp_e_11111
_jana_atom_site_adp_e_11112
_jana_atom_site_adp_e_11113
_jana_atom_site_adp_e_11122
_jana_atom_site_adp_e_11123
_jana_atom_site_adp_e_11133
_jana_atom_site_adp_e_11222
_jana_atom_site_adp_e_11223
_jana_atom_site_adp_e_11233
_jana_atom_site_adp_e_11333
_jana_atom_site_adp_e_12222
_jana_atom_site_adp_e_12223
_jana_atom_site_adp_e_12233
_jana_atom_site_adp_e_12333
_jana_atom_site_adp_e_13333
_jana_atom_site_adp_e_22222
_jana_atom_site_adp_e_22223
_jana_atom_site_adp_e_22233
_jana_atom_site_adp_e_22333
_jana_atom_site_adp_e_23333
_jana_atom_site_adp_e_33333
? ? ? ? ? ? ? ? ? ? ? ? ? ? ? ? ? ? ? ? ? ? ?

loop_
_jana_atom_site_adp_f_label
_jana_atom_site_adp_f_type_symbol
_jana_atom_site_adp_f_111111
_jana_atom_site_adp_f_111112
_jana_atom_site_adp_f_111113
_jana_atom_site_adp_f_111122
_jana_atom_site_adp_f_111123
_jana_atom_site_adp_f_111133
_jana_atom_site_adp_f_111222
_jana_atom_site_adp_f_111223
_jana_atom_site_adp_f_111233
_jana_atom_site_adp_f_111333
_jana_atom_site_adp_f_112222
_jana_atom_site_adp_f_112223
_jana_atom_site_adp_f_112233
_jana_atom_site_adp_f_112333
_jana_atom_site_adp_f_113333
_jana_atom_site_adp_f_122222
_jana_atom_site_adp_f_122223
_jana_atom_site_adp_f_122233
_jana_atom_site_adp_f_122333
_jana_atom_site_adp_f_123333
_jana_atom_site_adp_f_133333
_jana_atom_site_adp_f_222222
_jana_atom_site_adp_f_222223
_jana_atom_site_adp_f_222233
_jana_atom_site_adp_f_222333
_jana_atom_site_adp_f_223333
_jana_atom_site_adp_f_233333
_jana_atom_site_adp_f_333333
? ? ? ? ? ? ? ? ? ? ? ? ? ? ? ? ? ? ? ? ? ? ? ? ? ? ? ? ? ?
